data_4340889
loop_
_publ_author_name
'Sirianni, Eric R.'
'Yap, Glenn P. A.'
'Theopold, Klaus H.'

_publ_section_title
;
 Ferrocenyl-Substituted Tris(pyrazolyl)borates-A New Ligand Type Combining
 Redox Activity with Resistance to Hydrogen Atom Abstraction.
;
_journal_issue 17
_journal_name_full 'Inorganic chemistry'
_journal_page_first 9424
_journal_page_last 9430
_journal_paper_doi 10.1021/ic5015658
_journal_volume 53
_journal_year 2014
_chemical_formula_sum 'C44 H46 B Fe3 N6 O S Tl'
_chemical_formula_weight 1089.66
_chemical_name_systematic
; 
 ? 
;
_space_group_crystal_system triclinic
_space_group_IT_number 2
_space_group_name_Hall '-P 1'
_space_group_name_H-M_alt 'P -1'
_symmetry_space_group_name_Hall '-P 1'
_symmetry_space_group_name_H-M 'P -1'
_atom_sites_solution_hydrogens geom
_atom_sites_solution_primary direct
_atom_sites_solution_secondary difmap
_audit_creation_method SHELXL-2013
_cell_angle_alpha 71.3780(10)
_cell_angle_beta 77.6110(10)
_cell_angle_gamma 71.2460(10)
_cell_formula_units_Z 2
_cell_length_a 11.5633(7)
_cell_length_b 13.6431(8)
_cell_length_c 14.3940(9)
_cell_measurement_reflns_used 9897
_cell_measurement_temperature 200(2)
_cell_measurement_theta_max 27.44
_cell_measurement_theta_min 2.51
_cell_volume 2021.8(2)
_computing_cell_refinement 'Bruker SAINT'
_computing_data_collection 'Bruker APEX2'
_computing_data_reduction 'Bruker SAINT'
_computing_molecular_graphics 'Bruker SHELXTL'
_computing_publication_material 'Bruker SHELXTL'
_computing_structure_refinement 'SHELXL-2013 (Sheldrick, 2013)'
_computing_structure_solution 'SHELXS-97 (Sheldrick, 2008)'
_diffrn_ambient_temperature 200(2)
_diffrn_detector_area_resol_mean 8.33
_diffrn_measured_fraction_theta_full 1.000
_diffrn_measured_fraction_theta_max 0.998
_diffrn_measurement_device_type 'Bruker APEX-II CCD'
_diffrn_measurement_method '\f and \w scans'
_diffrn_radiation_type MoK\a
_diffrn_radiation_wavelength 0.71073
_diffrn_reflns_av_R_equivalents 0.0236
_diffrn_reflns_av_unetI/netI 0.0258
_diffrn_reflns_Laue_measured_fraction_full 1.000
_diffrn_reflns_Laue_measured_fraction_max 0.998
_diffrn_reflns_limit_h_max 14
_diffrn_reflns_limit_h_min -14
_diffrn_reflns_limit_k_max 17
_diffrn_reflns_limit_k_min -17
_diffrn_reflns_limit_l_max 18
_diffrn_reflns_limit_l_min -18
_diffrn_reflns_number 26541
_diffrn_reflns_point_group_measured_fraction_full 1.000
_diffrn_reflns_point_group_measured_fraction_max 0.998
_diffrn_reflns_theta_full 25.000
_diffrn_reflns_theta_max 27.463
_diffrn_reflns_theta_min 1.505
_exptl_absorpt_coefficient_mu 5.124
_exptl_absorpt_correction_T_max 0.7318
_exptl_absorpt_correction_T_min 0.2025
_exptl_absorpt_correction_type multi-scan
_exptl_absorpt_process_details 'APEX2 (Bruker, 2007)'
_exptl_crystal_colour yellow
_exptl_crystal_density_diffrn 1.790
_exptl_crystal_density_method 'not measured'
_exptl_crystal_description plate
_exptl_crystal_F_000 1080
_exptl_crystal_size_max 0.458
_exptl_crystal_size_mid 0.182
_exptl_crystal_size_min 0.065
_refine_diff_density_max 1.329
_refine_diff_density_min -0.738
_refine_diff_density_rms 0.077
_refine_ls_extinction_method none
_refine_ls_goodness_of_fit_ref 1.030
_refine_ls_hydrogen_treatment constr
_refine_ls_matrix_type full
_refine_ls_number_parameters 519
_refine_ls_number_reflns 9228
_refine_ls_number_restraints 0
_refine_ls_restrained_S_all 1.030
_refine_ls_R_factor_all 0.0211
_refine_ls_R_factor_gt 0.0197
_refine_ls_shift/su_max 0.004
_refine_ls_shift/su_mean 0.000
_refine_ls_structure_factor_coef Fsqd
_refine_ls_weighting_details 'w=1/[\s^2^(Fo^2^)+(0.0311P)^2^+0.5299P] where P=(Fo^2^+2Fc^2^)/3'
_refine_ls_weighting_scheme calc
_refine_ls_wR_factor_gt 0.0520
_refine_ls_wR_factor_ref 0.0528
_reflns_Friedel_coverage 0.000
_reflns_number_gt 8796
_reflns_number_total 9228
_reflns_threshold_expression 'I > 2\s(I)'
_cod_data_source_file ic5015658_si_002.cif
_cod_data_source_block kla0244
_cod_depositor_comments 'Adding full bibliography for 4340887--4340894.cif.'
_cod_database_code 4340889
_shelx_space_group_comment
; 
The symmetry employed for this shelxl refinement is uniquely defined 
by the following loop, which should always be used as a source of 
symmetry information in preference to the above space-group names. 
They are only intended as comments. 
;
_shelx_estimated_absorpt_t_min 0.202
_shelx_estimated_absorpt_t_max 0.732
_shelxl_version_number 2013-4

loop_
_space_group_symop_operation_xyz
'x, y, z'
'-x, -y, -z'

loop_
_atom_site_label
_atom_site_type_symbol
_atom_site_fract_x
_atom_site_fract_y
_atom_site_fract_z
_atom_site_U_iso_or_equiv
_atom_site_adp_type
_atom_site_occupancy
_atom_site_site_symmetry_order
_atom_site_calc_flag
_atom_site_refinement_flags_posn
_atom_site_refinement_flags_adp
Tl Tl 0.62717(2) 0.19499(2) 0.66183(2) 0.02483(3) Uani 1 1 d . .
Fe1 Fe 0.57691(3) 0.39856(2) 0.27708(2) 0.02416(7) Uani 1 1 d . .
Fe2 Fe 0.86581(4) 0.18541(3) 0.84695(2) 0.03378(8) Uani 1 1 d . .
Fe3 Fe 0.83284(3) -0.32356(2) 0.90409(2) 0.02048(6) Uani 1 1 d . .
B1 B 0.7456(2) -0.06574(17) 0.61585(16) 0.0188(4) Uani 1 1 d . .
H1B H 0.7767 -0.1381 0.6029 0.023 Uiso 1 1 calc R U
O1 O 0.0840(2) 0.5233(2) 0.6331(2) 0.0694(7) Uani 1 1 d . .
S1 S 0.19130(8) 0.47968(7) 0.56543(7) 0.0558(2) Uani 1 1 d . .
N1 N 0.64968(16) 0.12544(13) 0.51632(12) 0.0197(3) Uani 1 1 d . .
N2 N 0.68561(15) 0.01738(13) 0.52543(12) 0.0182(3) Uani 1 1 d . .
N3 N 0.83237(16) 0.05007(14) 0.67343(12) 0.0222(3) Uani 1 1 d . .
N4 N 0.85504(15) -0.03441(14) 0.63396(12) 0.0191(3) Uani 1 1 d . .
N5 N 0.64884(15) -0.07129(13) 0.71045(12) 0.0187(3) Uani 1 1 d . .
N6 N 0.56486(16) 0.02195(14) 0.72382(13) 0.0239(4) Uani 1 1 d . .
C1 C 0.59582(18) 0.17306(16) 0.43378(14) 0.0185(4) Uani 1 1 d . .
C2 C 0.59817(19) 0.09590(17) 0.38773(15) 0.0213(4) Uani 1 1 d . .
H2A H 0.5667 0.1082 0.3280 0.026 Uiso 1 1 calc R U
C3 C 0.65591(18) -0.00148(16) 0.44759(14) 0.0192(4) Uani 1 1 d . .
C4 C 0.7462(3) 0.4166(3) 0.2123(2) 0.0454(7) Uani 1 1 d . .
H4A H 0.8100 0.4238 0.2450 0.054 Uiso 1 1 calc R U
C5 C 0.6530(3) 0.5018(2) 0.1632(2) 0.0469(7) Uani 1 1 d . .
H5A H 0.6389 0.5800 0.1557 0.056 Uiso 1 1 calc R U
C6 C 0.5825(3) 0.4570(3) 0.12793(18) 0.0490(7) Uani 1 1 d . .
H6A H 0.5101 0.4980 0.0908 0.059 Uiso 1 1 calc R U
C7 C 0.6319(3) 0.3447(3) 0.15420(19) 0.0473(7) Uani 1 1 d . .
H7A H 0.6008 0.2918 0.1390 0.057 Uiso 1 1 calc R U
C8 C 0.7327(3) 0.3196(2) 0.2061(2) 0.0459(7) Uani 1 1 d . .
H8A H 0.7853 0.2457 0.2342 0.055 Uiso 1 1 calc R U
C9 C 0.5679(2) 0.37334(18) 0.42586(15) 0.0277(4) Uani 1 1 d . .
H9A H 0.6372 0.3639 0.4620 0.033 Uiso 1 1 calc R U
C10 C 0.4833(2) 0.47263(18) 0.38488(17) 0.0352(5) Uani 1 1 d . .
H10A H 0.4831 0.5452 0.3870 0.042 Uiso 1 1 calc R U
C11 C 0.4009(2) 0.45123(19) 0.33873(18) 0.0363(6) Uani 1 1 d . .
H11A H 0.3324 0.5061 0.3031 0.044 Uiso 1 1 calc R U
C12 C 0.4328(2) 0.33885(18) 0.35100(16) 0.0272(4) Uani 1 1 d . .
H12A H 0.3905 0.3009 0.3257 0.033 Uiso 1 1 calc R U
C13 C 0.53683(19) 0.28921(16) 0.40510(14) 0.0208(4) Uani 1 1 d . .
C14 C 0.6855(2) -0.11079(18) 0.43259(17) 0.0276(5) Uani 1 1 d . .
H14A H 0.6552 -0.1592 0.4926 0.041 Uiso 1 1 calc R U
H14B H 0.7749 -0.1386 0.4183 0.041 Uiso 1 1 calc R U
H14C H 0.6459 -0.1062 0.3770 0.041 Uiso 1 1 calc R U
C15 C 0.94239(19) 0.05407(18) 0.68568(15) 0.0232(4) Uani 1 1 d . .
C16 C 1.03584(19) -0.02767(18) 0.65482(16) 0.0263(4) Uani 1 1 d . .
H16A H 1.1216 -0.0429 0.6565 0.032 Uiso 1 1 calc R U
C17 C 0.97815(18) -0.08199(17) 0.62130(15) 0.0224(4) Uani 1 1 d . .
C18 C 0.8179(3) 0.0732(3) 0.97011(19) 0.0449(7) Uani 1 1 d . .
H18A H 0.8657 -0.0037 0.9930 0.054 Uiso 1 1 calc R U
C19 C 0.8284(4) 0.1616(3) 0.9968(2) 0.0595(9) Uani 1 1 d . .
H19A H 0.8860 0.1578 1.0414 0.071 Uiso 1 1 calc R U
C20 C 0.7445(4) 0.2559(3) 0.9482(2) 0.0625(10) Uani 1 1 d . .
H20A H 0.7326 0.3302 0.9528 0.075 Uiso 1 1 calc R U
C21 C 0.6804(3) 0.2274(2) 0.8914(2) 0.0464(7) Uani 1 1 d . .
H21A H 0.6154 0.2777 0.8493 0.056 Uiso 1 1 calc R U
C22 C 0.7250(2) 0.1148(2) 0.90529(18) 0.0355(5) Uani 1 1 d . .
H22A H 0.6973 0.0718 0.8740 0.043 Uiso 1 1 calc R U
C23 C 1.0414(2) 0.1169(2) 0.79129(19) 0.0405(6) Uani 1 1 d . .
H23A H 1.0955 0.0451 0.8228 0.049 Uiso 1 1 calc R U
C24 C 1.0343(3) 0.2161(3) 0.8069(2) 0.0518(8) Uani 1 1 d . .
H24A H 1.0826 0.2262 0.8514 0.062 Uiso 1 1 calc R U
C25 C 0.9464(3) 0.2983(3) 0.7497(2) 0.0475(7) Uani 1 1 d . .
H25A H 0.9222 0.3765 0.7463 0.057 Uiso 1 1 calc R U
C26 C 0.8986(2) 0.2497(2) 0.69753(18) 0.0354(5) Uani 1 1 d . .
H26A H 0.8347 0.2879 0.6514 0.042 Uiso 1 1 calc R U
C27 C 0.9571(2) 0.1367(2) 0.72347(16) 0.0297(5) Uani 1 1 d . .
C28 C 1.0362(2) -0.17350(19) 0.57604(18) 0.0318(5) Uani 1 1 d . .
H28A H 0.9827 -0.1724 0.5311 0.048 Uiso 1 1 calc R U
H28B H 1.0477 -0.2415 0.6282 0.048 Uiso 1 1 calc R U
H28C H 1.1162 -0.1667 0.5391 0.048 Uiso 1 1 calc R U
C29 C 0.62934(18) -0.15523(16) 0.78839(14) 0.0201(4) Uani 1 1 d . .
C30 C 0.5288(2) -0.11490(17) 0.85142(16) 0.0257(4) Uani 1 1 d . .
H30A H 0.4921 -0.1543 0.9111 0.031 Uiso 1 1 calc R U
C31 C 0.49324(19) -0.00427(18) 0.80845(16) 0.0262(4) Uani 1 1 d . .
C32 C 0.9480(3) -0.2351(2) 0.8987(2) 0.0379(6) Uani 1 1 d . .
H32A H 0.9933 -0.1970 0.8378 0.045 Uiso 1 1 calc R U
C33 C 0.9918(2) -0.3420(2) 0.95672(19) 0.0333(5) Uani 1 1 d . .
H33A H 1.0735 -0.3931 0.9432 0.040 Uiso 1 1 calc R U
C34 C 0.9005(2) -0.3643(2) 1.03588(18) 0.0328(5) Uani 1 1 d . .
H34A H 0.9060 -0.4339 1.0883 0.039 Uiso 1 1 calc R U
C35 C 0.7981(2) -0.2713(2) 1.02771(19) 0.0358(5) Uani 1 1 d . .
H35A H 0.7195 -0.2634 1.0737 0.043 Uiso 1 1 calc R U
C36 C 0.8281(3) -0.19191(19) 0.9431(2) 0.0399(6) Uani 1 1 d . .
H36A H 0.7740 -0.1177 0.9187 0.048 Uiso 1 1 calc R U
C37 C 0.8236(2) -0.31498(17) 0.76124(16) 0.0267(4) Uani 1 1 d . .
H37A H 0.8708 -0.2778 0.7010 0.032 Uiso 1 1 calc R U
C38 C 0.8627(2) -0.42443(18) 0.81632(18) 0.0325(5) Uani 1 1 d . .
H38A H 0.9427 -0.4770 0.8017 0.039 Uiso 1 1 calc R U
C39 C 0.7710(2) -0.44562(18) 0.89649(18) 0.0326(5) Uani 1 1 d . .
H39A H 0.7746 -0.5157 0.9479 0.039 Uiso 1 1 calc R U
C40 C 0.6740(2) -0.34975(17) 0.89220(16) 0.0271(4) Uani 1 1 d . .
H40A H 0.5970 -0.3410 0.9399 0.032 Uiso 1 1 calc R U
C41 C 0.70508(19) -0.26671(16) 0.80786(15) 0.0218(4) Uani 1 1 d . .
C42 C 0.3924(2) 0.0793(2) 0.8462(2) 0.0421(6) Uani 1 1 d . .
H42A H 0.3922 0.1505 0.8011 0.063 Uiso 1 1 calc R U
H42B H 0.4057 0.0769 0.9120 0.063 Uiso 1 1 calc R U
H42C H 0.3132 0.0655 0.8504 0.063 Uiso 1 1 calc R U
C43 C 0.1446(3) 0.4030(3) 0.5078(3) 0.0585(8) Uani 1 1 d . .
H43A H 0.0900 0.4517 0.4587 0.088 Uiso 1 1 calc R U
H43B H 0.1008 0.3550 0.5579 0.088 Uiso 1 1 calc R U
H43C H 0.2174 0.3602 0.4751 0.088 Uiso 1 1 calc R U
C44 C 0.2892(4) 0.3678(3) 0.6416(4) 0.0785(12) Uani 1 1 d . .
H44A H 0.3222 0.3928 0.6844 0.118 Uiso 1 1 calc R U
H44B H 0.3573 0.3316 0.5999 0.118 Uiso 1 1 calc R U
H44C H 0.2421 0.3174 0.6823 0.118 Uiso 1 1 calc R U

loop_
_atom_site_aniso_label
_atom_site_aniso_U_11
_atom_site_aniso_U_22
_atom_site_aniso_U_33
_atom_site_aniso_U_23
_atom_site_aniso_U_13
_atom_site_aniso_U_12
Tl 0.02969(5) 0.01998(5) 0.02363(5) -0.00788(3) -0.00486(3) -0.00226(3)
Fe1 0.02885(16) 0.02219(15) 0.01719(14) -0.00108(11) 0.00012(11) -0.00747(12)
Fe2 0.0484(2) 0.04054(19) 0.02410(16) -0.01294(14) 0.00128(14) -0.02738(17)
Fe3 0.02383(14) 0.01423(13) 0.02279(14) -0.00255(11) -0.00818(11) -0.00346(11)
B1 0.0201(10) 0.0163(10) 0.0180(10) -0.0036(8) -0.0030(8) -0.0029(8)
O1 0.0535(14) 0.0704(16) 0.0832(18) -0.0392(14) -0.0039(12) -0.0002(12)
S1 0.0489(4) 0.0454(4) 0.0690(5) -0.0162(4) 0.0038(4) -0.0138(3)
N1 0.0228(8) 0.0175(8) 0.0180(8) -0.0030(6) -0.0044(6) -0.0051(6)
N2 0.0199(8) 0.0175(8) 0.0170(8) -0.0034(6) -0.0028(6) -0.0058(6)
N3 0.0222(8) 0.0254(9) 0.0194(8) -0.0075(7) -0.0037(6) -0.0051(7)
N4 0.0167(8) 0.0211(8) 0.0168(8) -0.0054(6) -0.0013(6) -0.0018(6)
N5 0.0185(8) 0.0167(8) 0.0180(8) -0.0026(6) -0.0034(6) -0.0023(6)
N6 0.0213(8) 0.0199(8) 0.0247(9) -0.0044(7) -0.0014(7) -0.0005(7)
C1 0.0188(9) 0.0199(9) 0.0164(9) -0.0032(7) -0.0011(7) -0.0071(7)
C2 0.0233(10) 0.0237(10) 0.0188(9) -0.0047(8) -0.0050(7) -0.0083(8)
C3 0.0179(9) 0.0222(10) 0.0188(9) -0.0059(7) -0.0019(7) -0.0074(7)
C4 0.0393(14) 0.0608(18) 0.0360(14) -0.0093(13) 0.0096(11) -0.0266(14)
C5 0.0603(18) 0.0433(15) 0.0301(13) 0.0040(11) 0.0068(12) -0.0268(14)
C6 0.0573(18) 0.0655(19) 0.0167(11) 0.0023(12) 0.0003(11) -0.0232(15)
C7 0.0565(17) 0.0627(19) 0.0271(13) -0.0203(12) 0.0147(12) -0.0272(15)
C8 0.0371(14) 0.0496(16) 0.0413(15) -0.0159(12) 0.0175(11) -0.0100(12)
C9 0.0406(12) 0.0247(11) 0.0180(10) -0.0053(8) -0.0010(9) -0.0115(9)
C10 0.0515(15) 0.0199(10) 0.0249(11) -0.0053(9) 0.0054(10) -0.0048(10)
C11 0.0314(12) 0.0283(12) 0.0310(12) 0.0018(9) 0.0024(10) 0.0025(9)
C12 0.0230(10) 0.0294(11) 0.0222(10) -0.0009(8) -0.0025(8) -0.0041(9)
C13 0.0233(10) 0.0204(10) 0.0163(9) -0.0029(7) -0.0015(7) -0.0054(8)
C14 0.0355(12) 0.0233(10) 0.0275(11) -0.0096(9) -0.0065(9) -0.0080(9)
C15 0.0231(10) 0.0297(11) 0.0167(9) -0.0015(8) -0.0026(7) -0.0116(8)
C16 0.0176(10) 0.0328(11) 0.0242(10) -0.0020(9) -0.0018(8) -0.0074(8)
C17 0.0188(9) 0.0220(10) 0.0193(9) -0.0004(8) -0.0005(7) -0.0025(8)
C18 0.0644(18) 0.0544(17) 0.0224(12) -0.0053(11) -0.0021(12) -0.0323(15)
C19 0.087(2) 0.089(3) 0.0269(13) -0.0238(15) 0.0054(14) -0.056(2)
C20 0.099(3) 0.065(2) 0.0433(17) -0.0377(16) 0.0263(18) -0.049(2)
C21 0.0550(17) 0.0458(16) 0.0392(14) -0.0191(12) 0.0123(13) -0.0192(13)
C22 0.0447(14) 0.0421(14) 0.0263(11) -0.0118(10) 0.0053(10) -0.0244(12)
C23 0.0374(14) 0.0603(17) 0.0333(13) -0.0133(12) -0.0070(10) -0.0237(13)
C24 0.0574(18) 0.078(2) 0.0439(15) -0.0232(15) -0.0029(13) -0.0464(17)
C25 0.069(2) 0.0515(17) 0.0399(15) -0.0183(13) 0.0089(14) -0.0447(16)
C26 0.0471(14) 0.0394(13) 0.0267(11) -0.0072(10) 0.0031(10) -0.0277(12)
C27 0.0296(11) 0.0427(13) 0.0222(10) -0.0085(9) 0.0013(9) -0.0203(10)
C28 0.0236(11) 0.0285(11) 0.0347(12) -0.0082(9) 0.0027(9) -0.0001(9)
C29 0.0188(9) 0.0216(10) 0.0182(9) -0.0013(7) -0.0060(7) -0.0049(8)
C30 0.0231(10) 0.0264(11) 0.0206(10) -0.0004(8) 0.0000(8) -0.0050(8)
C31 0.0224(10) 0.0271(11) 0.0234(10) -0.0036(8) -0.0001(8) -0.0043(8)
C32 0.0445(14) 0.0395(14) 0.0375(13) -0.0017(11) -0.0138(11) -0.0252(12)
C33 0.0268(11) 0.0367(13) 0.0395(13) -0.0129(10) -0.0133(10) -0.0040(10)
C34 0.0437(14) 0.0293(12) 0.0285(11) -0.0056(9) -0.0169(10) -0.0083(10)
C35 0.0341(12) 0.0406(14) 0.0407(14) -0.0245(11) -0.0059(10) -0.0067(11)
C36 0.0485(15) 0.0191(11) 0.0601(17) -0.0133(11) -0.0304(13) -0.0021(10)
C37 0.0311(11) 0.0218(10) 0.0239(10) -0.0068(8) -0.0073(9) 0.0002(8)
C38 0.0441(14) 0.0206(10) 0.0322(12) -0.0101(9) -0.0153(10) 0.0015(9)
C39 0.0482(14) 0.0178(10) 0.0362(12) -0.0009(9) -0.0200(11) -0.0117(10)
C40 0.0320(11) 0.0237(10) 0.0275(11) 0.0005(8) -0.0110(9) -0.0128(9)
C41 0.0254(10) 0.0198(10) 0.0211(10) -0.0028(8) -0.0080(8) -0.0066(8)
C42 0.0347(13) 0.0378(14) 0.0377(14) -0.0099(11) 0.0137(11) -0.0006(11)
C43 0.0426(17) 0.065(2) 0.065(2) -0.0275(17) 0.0035(15) -0.0083(15)
C44 0.053(2) 0.071(3) 0.110(3) -0.030(2) -0.029(2) 0.0028(18)

loop_
_atom_type_symbol
_atom_type_description
_atom_type_scat_dispersion_real
_atom_type_scat_dispersion_imag
_atom_type_scat_source
C C 0.0033 0.0016 'International Tables Vol C Tables 4.2.6.8 and 6.1.1.4'
H H 0.0000 0.0000 'International Tables Vol C Tables 4.2.6.8 and 6.1.1.4'
B B 0.0013 0.0007 'International Tables Vol C Tables 4.2.6.8 and 6.1.1.4'
N N 0.0061 0.0033 'International Tables Vol C Tables 4.2.6.8 and 6.1.1.4'
Fe Fe 0.3463 0.8444 'International Tables Vol C Tables 4.2.6.8 and 6.1.1.4'
Tl Tl -2.8358 9.6688 'International Tables Vol C Tables 4.2.6.8 and 6.1.1.4'
O O 0.0106 0.0060 'International Tables Vol C Tables 4.2.6.8 and 6.1.1.4'
S S 0.1246 0.1234 'International Tables Vol C Tables 4.2.6.8 and 6.1.1.4'

loop_
_geom_angle_atom_site_label_1
_geom_angle_atom_site_label_2
_geom_angle_atom_site_label_3
_geom_angle
N1 Tl N6 72.55(6)
N1 Tl N3 76.66(5)
N6 Tl N3 76.49(6)
C8 Fe1 C7 40.66(13)
C8 Fe1 C6 68.30(13)
C7 Fe1 C6 40.52(13)
C8 Fe1 C12 126.10(11)
C7 Fe1 C12 105.86(11)
C6 Fe1 C12 117.00(11)
C8 Fe1 C11 164.52(12)
C7 Fe1 C11 127.00(12)
C6 Fe1 C11 108.16(12)
C12 Fe1 C11 40.80(10)
C8 Fe1 C4 40.72(12)
C7 Fe1 C4 68.55(12)
C6 Fe1 C4 68.56(12)
C12 Fe1 C4 164.85(11)
C11 Fe1 C4 153.59(12)
C8 Fe1 C5 68.24(13)
C7 Fe1 C5 68.19(12)
C6 Fe1 C5 40.58(13)
C12 Fe1 C5 151.88(11)
C11 Fe1 C5 119.60(11)
C4 Fe1 C5 40.72(12)
C8 Fe1 C13 106.09(10)
C7 Fe1 C13 116.01(11)
C6 Fe1 C13 150.17(11)
C12 Fe1 C13 41.21(8)
C11 Fe1 C13 69.06(9)
C4 Fe1 C13 127.26(10)
C5 Fe1 C13 166.63(11)
C8 Fe1 C9 117.94(11)
C7 Fe1 C9 150.92(11)
C6 Fe1 C9 167.58(11)
C12 Fe1 C9 69.10(9)
C11 Fe1 C9 68.76(10)
C4 Fe1 C9 108.51(11)
C5 Fe1 C9 129.52(11)
C13 Fe1 C9 41.24(8)
C8 Fe1 C10 152.88(12)
C7 Fe1 C10 165.99(12)
C6 Fe1 C10 129.27(12)
C12 Fe1 C10 68.65(10)
C11 Fe1 C10 40.66(11)
C4 Fe1 C10 119.97(12)
C5 Fe1 C10 110.17(11)
C13 Fe1 C10 68.98(9)
C9 Fe1 C10 40.76(9)
C20 Fe2 C19 40.46(16)
C20 Fe2 C18 68.45(14)
C19 Fe2 C18 40.73(12)
C20 Fe2 C25 107.77(13)
C19 Fe2 C25 126.13(12)
C18 Fe2 C25 163.47(12)
C20 Fe2 C22 68.06(11)
C19 Fe2 C22 68.26(11)
C18 Fe2 C22 40.91(11)
C25 Fe2 C22 154.20(13)
C20 Fe2 C21 40.66(13)
C19 Fe2 C21 68.38(14)
C18 Fe2 C21 68.73(13)
C25 Fe2 C21 119.64(13)
C22 Fe2 C21 40.46(11)
C20 Fe2 C24 117.93(13)
C19 Fe2 C24 106.38(13)
C18 Fe2 C24 125.76(13)
C25 Fe2 C24 40.50(14)
C22 Fe2 C24 164.59(13)
C21 Fe2 C24 152.69(13)
C20 Fe2 C26 128.23(14)
C19 Fe2 C26 164.88(13)
C18 Fe2 C26 153.78(10)
C25 Fe2 C26 40.84(10)
C22 Fe2 C26 120.48(10)
C21 Fe2 C26 109.40(12)
C24 Fe2 C26 68.33(11)
C20 Fe2 C23 151.35(13)
C19 Fe2 C23 117.45(14)
C18 Fe2 C23 106.89(13)
C25 Fe2 C23 68.25(13)
C22 Fe2 C23 127.91(11)
C21 Fe2 C23 166.21(11)
C24 Fe2 C23 40.42(12)
C26 Fe2 C23 68.38(11)
C20 Fe2 C27 166.50(14)
C19 Fe2 C27 152.12(14)
C18 Fe2 C27 118.68(11)
C25 Fe2 C27 68.71(10)
C22 Fe2 C27 109.06(9)
C21 Fe2 C27 128.71(11)
C24 Fe2 C27 68.48(10)
C26 Fe2 C27 40.78(10)
C23 Fe2 C27 40.82(9)
C36 Fe3 C40 120.22(10)
C36 Fe3 C35 40.63(11)
C40 Fe3 C35 105.76(10)
C36 Fe3 C41 103.82(9)
C40 Fe3 C41 41.53(8)
C35 Fe3 C41 119.96(9)
C36 Fe3 C32 40.80(12)
C40 Fe3 C32 156.59(10)
C35 Fe3 C32 68.56(11)
C41 Fe3 C32 120.12(9)
C36 Fe3 C37 121.21(10)
C40 Fe3 C37 68.95(9)
C35 Fe3 C37 156.93(10)
C41 Fe3 C37 41.23(8)
C32 Fe3 C37 106.91(10)
C36 Fe3 C33 68.21(10)
C40 Fe3 C33 160.33(9)
C35 Fe3 C33 68.21(10)
C41 Fe3 C33 157.90(9)
C32 Fe3 C33 40.57(10)
C37 Fe3 C33 123.97(10)
C36 Fe3 C34 68.16(10)
C40 Fe3 C34 123.30(10)
C35 Fe3 C34 40.72(10)
C41 Fe3 C34 157.90(10)
C32 Fe3 C34 68.06(10)
C37 Fe3 C34 160.50(10)
C33 Fe3 C34 40.11(10)
C36 Fe3 C39 157.42(12)
C40 Fe3 C39 40.59(9)
C35 Fe3 C39 123.00(11)
C41 Fe3 C39 69.20(8)
C32 Fe3 C39 161.18(11)
C37 Fe3 C39 68.42(9)
C33 Fe3 C39 125.81(10)
C34 Fe3 C39 109.89(9)
C36 Fe3 C38 158.97(11)
C40 Fe3 C38 68.20(10)
C35 Fe3 C38 160.08(10)
C41 Fe3 C38 68.96(9)
C32 Fe3 C38 124.52(11)
C37 Fe3 C38 40.62(9)
C33 Fe3 C38 110.74(10)
C34 Fe3 C38 125.55(9)
C39 Fe3 C38 40.27(11)
N2 B1 N4 110.48(16)
N2 B1 N5 110.25(16)
N4 B1 N5 109.00(16)
O1 S1 C44 106.3(2)
O1 S1 C43 108.02(15)
C44 S1 C43 95.96(19)
C1 N1 N2 106.77(16)
C1 N1 Tl 128.86(13)
N2 N1 Tl 120.83(11)
C3 N2 N1 109.68(15)
C3 N2 B1 128.17(17)
N1 N2 B1 122.11(15)
C15 N3 N4 106.30(17)
C15 N3 Tl 130.00(14)
N4 N3 Tl 120.54(12)
C17 N4 N3 110.19(17)
C17 N4 B1 130.03(17)
N3 N4 B1 119.70(16)
C29 N5 N6 109.19(16)
C29 N5 B1 131.89(17)
N6 N5 B1 118.91(15)
C31 N6 N5 107.24(17)
C31 N6 Tl 123.84(15)
N5 N6 Tl 119.21(12)
N1 C1 C2 110.18(17)
N1 C1 C13 121.58(18)
C2 C1 C13 128.09(18)
C3 C2 C1 105.29(17)
N2 C3 C2 108.08(17)
N2 C3 C14 123.80(18)
C2 C3 C14 128.12(18)
C8 C4 C5 107.3(3)
C8 C4 Fe1 69.36(15)
C5 C4 Fe1 69.68(15)
C6 C5 C4 108.2(3)
C6 C5 Fe1 69.54(15)
C4 C5 Fe1 69.60(14)
C7 C6 C5 108.0(3)
C7 C6 Fe1 69.66(15)
C5 C6 Fe1 69.89(15)
C6 C7 C8 108.1(3)
C6 C7 Fe1 69.82(15)
C8 C7 Fe1 69.61(15)
C7 C8 C4 108.4(3)
C7 C8 Fe1 69.73(16)
C4 C8 Fe1 69.92(16)
C10 C9 C13 107.9(2)
C10 C9 Fe1 69.68(13)
C13 C9 Fe1 69.26(11)
C11 C10 C9 108.3(2)
C11 C10 Fe1 69.29(14)
C9 C10 Fe1 69.56(13)
C10 C11 C12 108.4(2)
C10 C11 Fe1 70.05(14)
C12 C11 Fe1 69.54(13)
C11 C12 C13 108.2(2)
C11 C12 Fe1 69.66(14)
C13 C12 Fe1 69.65(12)
C12 C13 C9 107.26(19)
C12 C13 C1 124.48(19)
C9 C13 C1 128.25(19)
C12 C13 Fe1 69.14(12)
C9 C13 Fe1 69.50(11)
C1 C13 Fe1 127.38(14)
N3 C15 C16 110.26(19)
N3 C15 C27 122.8(2)
C16 C15 C27 126.9(2)
C17 C16 C15 105.97(18)
N4 C17 C16 107.28(19)
N4 C17 C28 124.7(2)
C16 C17 C28 128.0(2)
C19 C18 C22 107.1(3)
C19 C18 Fe2 69.64(16)
C22 C18 Fe2 69.58(14)
C20 C19 C18 108.3(3)
C20 C19 Fe2 69.62(17)
C18 C19 Fe2 69.64(15)
C19 C20 C21 108.5(3)
C19 C20 Fe2 69.92(19)
C21 C20 Fe2 69.87(16)
C22 C21 C20 107.6(3)
C22 C21 Fe2 69.76(16)
C20 C21 Fe2 69.47(19)
C21 C22 C18 108.5(2)
C21 C22 Fe2 69.78(16)
C18 C22 Fe2 69.51(15)
C24 C23 C27 108.3(3)
C24 C23 Fe2 69.74(17)
C27 C23 Fe2 69.73(15)
C23 C24 C25 108.4(2)
C23 C24 Fe2 69.84(15)
C25 C24 Fe2 69.71(16)
C24 C25 C26 107.9(3)
C24 C25 Fe2 69.79(16)
C26 C25 Fe2 69.67(14)
C27 C26 C25 108.1(2)
C27 C26 Fe2 69.75(13)
C25 C26 Fe2 69.49(15)
C26 C27 C23 107.3(2)
C26 C27 C15 128.3(2)
C23 C27 C15 124.4(2)
C26 C27 Fe2 69.47(13)
C23 C27 Fe2 69.46(15)
C15 C27 Fe2 128.79(15)
N5 C29 C30 107.81(18)
N5 C29 C41 126.92(18)
C30 C29 C41 125.10(18)
C29 C30 C31 105.35(18)
N6 C31 C30 110.38(19)
N6 C31 C42 121.2(2)
C30 C31 C42 128.4(2)
C33 C32 C36 107.4(2)
C33 C32 Fe3 70.00(13)
C36 C32 Fe3 69.10(13)
C34 C33 C32 108.4(2)
C34 C33 Fe3 70.01(13)
C32 C33 Fe3 69.43(13)
C33 C34 C35 108.2(2)
C33 C34 Fe3 69.88(13)
C35 C34 Fe3 69.21(13)
C36 C35 C34 107.4(2)
C36 C35 Fe3 69.27(14)
C34 C35 Fe3 70.07(13)
C35 C36 C32 108.5(2)
C35 C36 Fe3 70.09(13)
C32 C36 Fe3 70.10(14)
C38 C37 C41 108.2(2)
C38 C37 Fe3 70.07(13)
C41 C37 Fe3 69.13(12)
C39 C38 C37 108.6(2)
C39 C38 Fe3 69.74(13)
C37 C38 Fe3 69.32(12)
C38 C39 C40 108.11(19)
C38 C39 Fe3 69.99(13)
C40 C39 Fe3 68.92(12)
C39 C40 C41 108.6(2)
C39 C40 Fe3 70.49(13)
C41 C40 Fe3 69.50(11)
C37 C41 C40 106.46(18)
C37 C41 C29 131.09(19)
C40 C41 C29 122.10(19)
C37 C41 Fe3 69.64(12)
C40 C41 Fe3 68.96(11)
C29 C41 Fe3 120.85(14)

loop_
_geom_bond_atom_site_label_1
_geom_bond_atom_site_label_2
_geom_bond_distance
Tl N1 2.4963(17)
Tl N6 2.5222(18)
Tl N3 2.5514(17)
Fe1 C8 2.028(3)
Fe1 C7 2.030(3)
Fe1 C6 2.032(2)
Fe1 C12 2.033(2)
Fe1 C11 2.034(2)
Fe1 C4 2.036(3)
Fe1 C5 2.037(2)
Fe1 C13 2.039(2)
Fe1 C9 2.043(2)
Fe1 C10 2.044(2)
Fe2 C20 2.042(3)
Fe2 C19 2.046(3)
Fe2 C18 2.046(3)
Fe2 C25 2.046(3)
Fe2 C22 2.047(2)
Fe2 C21 2.047(3)
Fe2 C24 2.047(3)
Fe2 C26 2.049(2)
Fe2 C23 2.049(3)
Fe2 C27 2.052(2)
Fe3 C36 2.028(2)
Fe3 C40 2.032(2)
Fe3 C35 2.039(2)
Fe3 C41 2.039(2)
Fe3 C32 2.041(2)
Fe3 C37 2.046(2)
Fe3 C33 2.049(2)
Fe3 C34 2.050(2)
Fe3 C39 2.053(2)
Fe3 C38 2.056(2)
B1 N2 1.549(3)
B1 N4 1.553(3)
B1 N5 1.564(3)
O1 S1 1.490(3)
S1 C44 1.779(4)
S1 C43 1.784(3)
N1 C1 1.336(3)
N1 N2 1.367(2)
N2 C3 1.359(2)
N3 C15 1.341(3)
N3 N4 1.371(2)
N4 C17 1.361(3)
N5 C29 1.363(2)
N5 N6 1.371(2)
N6 C31 1.333(3)
C1 C2 1.403(3)
C1 C13 1.468(3)
C2 C3 1.378(3)
C3 C14 1.495(3)
C4 C8 1.414(4)
C4 C5 1.417(4)
C5 C6 1.411(4)
C6 C7 1.407(4)
C7 C8 1.410(4)
C9 C10 1.423(3)
C9 C13 1.437(3)
C10 C11 1.417(4)
C11 C12 1.418(3)
C12 C13 1.433(3)
C15 C16 1.394(3)
C15 C27 1.467(3)
C16 C17 1.383(3)
C17 C28 1.492(3)
C18 C19 1.424(4)
C18 C22 1.430(4)
C19 C20 1.413(6)
C20 C21 1.421(4)
C21 C22 1.416(4)
C23 C24 1.415(4)
C23 C27 1.430(3)
C24 C25 1.417(5)
C25 C26 1.429(3)
C26 C27 1.429(4)
C29 C30 1.390(3)
C29 C41 1.461(3)
C30 C31 1.394(3)
C31 C42 1.491(3)
C32 C33 1.418(4)
C32 C36 1.419(4)
C33 C34 1.406(4)
C34 C35 1.423(4)
C35 C36 1.412(4)
C37 C38 1.424(3)
C37 C41 1.438(3)
C38 C39 1.414(4)
C39 C40 1.417(3)
C40 C41 1.443(3)

loop_
_geom_torsion_atom_site_label_1
_geom_torsion_atom_site_label_2
_geom_torsion_atom_site_label_3
_geom_torsion_atom_site_label_4
_geom_torsion
C1 N1 N2 C3 1.1(2)
Tl N1 N2 C3 161.68(12)
C1 N1 N2 B1 -176.56(17)
Tl N1 N2 B1 -16.0(2)
N4 B1 N2 C3 131.52(19)
N5 B1 N2 C3 -107.9(2)
N4 B1 N2 N1 -51.3(2)
N5 B1 N2 N1 69.2(2)
C15 N3 N4 C17 -0.4(2)
Tl N3 N4 C17 161.47(13)
C15 N3 N4 B1 176.56(17)
Tl N3 N4 B1 -21.6(2)
N2 B1 N4 C17 -109.9(2)
N5 B1 N4 C17 128.8(2)
N2 B1 N4 N3 73.9(2)
N5 B1 N4 N3 -47.4(2)
N2 B1 N5 C29 142.05(19)
N4 B1 N5 C29 -96.5(2)
N2 B1 N5 N6 -38.4(2)
N4 B1 N5 N6 83.0(2)
C29 N5 N6 C31 -0.8(2)
B1 N5 N6 C31 179.58(17)
C29 N5 N6 Tl 146.51(13)
B1 N5 N6 Tl -33.1(2)
N2 N1 C1 C2 -0.9(2)
Tl N1 C1 C2 -159.40(13)
N2 N1 C1 C13 174.95(17)
Tl N1 C1 C13 16.5(3)
N1 C1 C2 C3 0.4(2)
C13 C1 C2 C3 -175.13(19)
N1 N2 C3 C2 -0.9(2)
B1 N2 C3 C2 176.61(18)
N1 N2 C3 C14 178.07(18)
B1 N2 C3 C14 -4.5(3)
C1 C2 C3 N2 0.3(2)
C1 C2 C3 C14 -178.6(2)
C8 C4 C5 C6 0.4(3)
Fe1 C4 C5 C6 -58.99(19)
C8 C4 C5 Fe1 59.39(18)
C4 C5 C6 C7 -0.4(3)
Fe1 C5 C6 C7 -59.44(18)
C4 C5 C6 Fe1 59.03(19)
C5 C6 C7 C8 0.3(3)
Fe1 C6 C7 C8 -59.32(18)
C5 C6 C7 Fe1 59.58(19)
C6 C7 C8 C4 0.0(3)
Fe1 C7 C8 C4 -59.46(18)
C6 C7 C8 Fe1 59.45(18)
C5 C4 C8 C7 -0.2(3)
Fe1 C4 C8 C7 59.34(18)
C5 C4 C8 Fe1 -59.59(19)
C13 C9 C10 C11 -0.3(3)
Fe1 C9 C10 C11 58.62(16)
C13 C9 C10 Fe1 -58.93(15)
C9 C10 C11 C12 0.4(3)
Fe1 C10 C11 C12 59.16(16)
C9 C10 C11 Fe1 -58.79(16)
C10 C11 C12 C13 -0.3(3)
Fe1 C11 C12 C13 59.19(15)
C10 C11 C12 Fe1 -59.47(16)
C11 C12 C13 C9 0.1(2)
Fe1 C12 C13 C9 59.29(14)
C11 C12 C13 C1 179.04(19)
Fe1 C12 C13 C1 -121.76(19)
C11 C12 C13 Fe1 -59.20(16)
C10 C9 C13 C12 0.1(2)
Fe1 C9 C13 C12 -59.06(14)
C10 C9 C13 C1 -178.8(2)
Fe1 C9 C13 C1 122.0(2)
C10 C9 C13 Fe1 59.19(15)
N1 C1 C13 C12 -148.9(2)
C2 C1 C13 C12 26.1(3)
N1 C1 C13 C9 29.8(3)
C2 C1 C13 C9 -155.1(2)
N1 C1 C13 Fe1 122.14(19)
C2 C1 C13 Fe1 -62.8(3)
N4 N3 C15 C16 -0.3(2)
Tl N3 C15 C16 -159.78(14)
N4 N3 C15 C27 177.86(18)
Tl N3 C15 C27 18.4(3)
N3 C15 C16 C17 0.8(2)
C27 C15 C16 C17 -177.2(2)
N3 N4 C17 C16 0.9(2)
B1 N4 C17 C16 -175.62(18)
N3 N4 C17 C28 -177.28(19)
B1 N4 C17 C28 6.2(3)
C15 C16 C17 N4 -1.0(2)
C15 C16 C17 C28 177.1(2)
C22 C18 C19 C20 -0.7(3)
Fe2 C18 C19 C20 59.1(2)
C22 C18 C19 Fe2 -59.75(18)
C18 C19 C20 C21 0.3(3)
Fe2 C19 C20 C21 59.4(2)
C18 C19 C20 Fe2 -59.1(2)
C19 C20 C21 C22 0.1(3)
Fe2 C20 C21 C22 59.60(19)
C19 C20 C21 Fe2 -59.5(2)
C20 C21 C22 C18 -0.6(3)
Fe2 C21 C22 C18 58.86(18)
C20 C21 C22 Fe2 -59.4(2)
C19 C18 C22 C21 0.7(3)
Fe2 C18 C22 C21 -59.04(18)
C19 C18 C22 Fe2 59.78(19)
C27 C23 C24 C25 0.0(3)
Fe2 C23 C24 C25 -59.2(2)
C27 C23 C24 Fe2 59.24(18)
C23 C24 C25 C26 -0.2(3)
Fe2 C24 C25 C26 -59.50(18)
C23 C24 C25 Fe2 59.3(2)
C24 C25 C26 C27 0.3(3)
Fe2 C25 C26 C27 -59.28(17)
C24 C25 C26 Fe2 59.6(2)
C25 C26 C27 C23 -0.3(3)
Fe2 C26 C27 C23 -59.40(17)
C25 C26 C27 C15 -177.1(2)
Fe2 C26 C27 C15 123.8(2)
C25 C26 C27 Fe2 59.11(17)
C24 C23 C27 C26 0.2(3)
Fe2 C23 C27 C26 59.41(16)
C24 C23 C27 C15 177.1(2)
Fe2 C23 C27 C15 -123.7(2)
C24 C23 C27 Fe2 -59.24(19)
N3 C15 C27 C26 -43.6(3)
C16 C15 C27 C26 134.2(3)
N3 C15 C27 C23 140.1(2)
C16 C15 C27 C23 -42.0(3)
N3 C15 C27 Fe2 49.9(3)
C16 C15 C27 Fe2 -132.3(2)
N6 N5 C29 C30 1.5(2)
B1 N5 C29 C30 -178.89(19)
N6 N5 C29 C41 -173.95(18)
B1 N5 C29 C41 5.6(3)
N5 C29 C30 C31 -1.7(2)
C41 C29 C30 C31 173.94(19)
N5 N6 C31 C30 -0.3(2)
Tl N6 C31 C30 -145.69(15)
N5 N6 C31 C42 179.0(2)
Tl N6 C31 C42 33.6(3)
C29 C30 C31 N6 1.2(3)
C29 C30 C31 C42 -178.0(2)
C36 C32 C33 C34 -0.2(3)
Fe3 C32 C33 C34 -59.37(17)
C36 C32 C33 Fe3 59.21(16)
C32 C33 C34 C35 0.3(3)
Fe3 C33 C34 C35 -58.75(16)
C32 C33 C34 Fe3 59.02(16)
C33 C34 C35 C36 -0.3(3)
Fe3 C34 C35 C36 -59.44(16)
C33 C34 C35 Fe3 59.17(16)
C34 C35 C36 C32 0.2(3)
Fe3 C35 C36 C32 -59.77(17)
C34 C35 C36 Fe3 59.94(16)
C33 C32 C36 C35 0.0(3)
Fe3 C32 C36 C35 59.77(16)
C33 C32 C36 Fe3 -59.78(16)
C41 C37 C38 C39 0.0(3)
Fe3 C37 C38 C39 58.84(16)
C41 C37 C38 Fe3 -58.80(15)
C37 C38 C39 C40 0.0(3)
Fe3 C38 C39 C40 58.54(15)
C37 C38 C39 Fe3 -58.58(16)
C38 C39 C40 C41 0.0(2)
Fe3 C39 C40 C41 59.23(14)
C38 C39 C40 Fe3 -59.21(16)
C38 C37 C41 C40 0.0(2)
Fe3 C37 C41 C40 -59.41(14)
C38 C37 C41 C29 173.1(2)
Fe3 C37 C41 C29 113.7(2)
C38 C37 C41 Fe3 59.38(15)
C39 C40 C41 C37 0.0(2)
Fe3 C40 C41 C37 59.85(14)
C39 C40 C41 C29 -173.88(18)
Fe3 C40 C41 C29 -114.04(18)
C39 C40 C41 Fe3 -59.84(15)
N5 C29 C41 C37 9.1(3)
C30 C29 C41 C37 -165.7(2)
N5 C29 C41 C40 -178.71(19)
C30 C29 C41 C40 6.5(3)
N5 C29 C41 Fe3 98.1(2)
C30 C29 C41 Fe3 -76.6(2)
